data_4328330
loop_
_publ_author_name
'Ying Yang'
'Haipu Li'
'Chen Wang'
'Herbert W. Roesky'

_publ_contact_author
;
Herbert W. ROESKY
;
_publ_contact_author_address
;
Institut fuer Anorganische Chemie
Universitaet Goettingen
Tammannstrasse 4, 37077 Goettingen (Germany)
;
_publ_contact_author_email hroesky@gwdg.de
_publ_section_title
;
 Studies of the Ligand Effect on the Synthesis of Dialuminoxanes by
 Various \b-Diketiminato Ligands
;
_journal_name_full 'Inorganic Chemistry'
_journal_page_first 2204
_journal_page_last 2211
_journal_paper_doi 10.1021/ic2021879
_journal_volume 51
_journal_year 2012
_chemical_formula_sum 'C23 H32 Al Cl N2'
_chemical_formula_weight 398.94
_chemical_name_common LH.AlMe2(Cl)
_chemical_name_systematic
; 
 ? 
;
_space_group_IT_number 14
_symmetry_cell_setting monoclinic
_symmetry_space_group_name_Hall '-P 2ybc'
_symmetry_space_group_name_H-M 'P 1 21/c 1'
_atom_sites_solution_hydrogens geom
_atom_sites_solution_primary direct
_atom_sites_solution_secondary difmap
_audit_creation_method SHELXL-97
_cell_angle_alpha 90.00
_cell_angle_beta 102.523(9)
_cell_angle_gamma 90.00
_cell_formula_units_Z 4
_cell_length_a 15.6544(13)
_cell_length_b 9.5305(8)
_cell_length_c 16.1124(13)
_cell_measurement_reflns_used 2318
_cell_measurement_temperature 173(2)
_cell_measurement_theta_max 29.0000
_cell_measurement_theta_min 2.6913
_cell_volume 2346.7(3)
_computing_cell_refinement
;
CrysAlisPro, Oxford Diffraction Ltd.,
Version 1.171.34.44 (release 25-10-2010 CrysAlis171 .NET)
(compiled Oct 25 2010,18:11:34)
;
_computing_data_collection
;
CrysAlisPro, Oxford Diffraction Ltd.,
Version 1.171.34.44 (release 25-10-2010 CrysAlis171 .NET)
(compiled Oct 25 2010,18:11:34)
;
_computing_data_reduction
;
CrysAlisPro, Oxford Diffraction Ltd.,
Version 1.171.34.44 (release 25-10-2010 CrysAlis171 .NET)
(compiled Oct 25 2010,18:11:34)
;
_computing_molecular_graphics 'Bruker SHELXTL'
_computing_publication_material 'Bruker SHELXTL'
_computing_structure_refinement 'SHELXL-97 (Sheldrick, 1997)'
_computing_structure_solution 'SHELXS-97 (Sheldrick, 1990)'
_diffrn_ambient_temperature 173(2)
_diffrn_detector_area_resol_mean 16.1903
_diffrn_measured_fraction_theta_full 0.996
_diffrn_measured_fraction_theta_max 0.996
_diffrn_measurement_device_type 'Xcalibur, Sapphire3, Gemini ultra'
_diffrn_measurement_method '\w scans'
_diffrn_radiation_monochromator graphite
_diffrn_radiation_source 'Enhance (Mo) X-ray Source'
_diffrn_radiation_type 'Mo K\a'
_diffrn_radiation_wavelength 0.71073
_diffrn_reflns_av_R_equivalents 0.0549
_diffrn_reflns_av_sigmaI/netI 0.0849
_diffrn_reflns_limit_h_max 19
_diffrn_reflns_limit_h_min -17
_diffrn_reflns_limit_k_max 11
_diffrn_reflns_limit_k_min -11
_diffrn_reflns_limit_l_max 20
_diffrn_reflns_limit_l_min -20
_diffrn_reflns_number 10798
_diffrn_reflns_theta_full 26.37
_diffrn_reflns_theta_max 26.37
_diffrn_reflns_theta_min 2.70
_exptl_absorpt_coefficient_mu 0.210
_exptl_absorpt_correction_T_max 0.9592
_exptl_absorpt_correction_T_min 0.9208
_exptl_absorpt_correction_type multi-scan
_exptl_absorpt_process_details
;
CrysAlisPro, Oxford Diffraction Ltd.,
Version 1.171.34.44 (release 25-10-2010 CrysAlis171 .NET)
(compiled Oct 25 2010,18:11:34)
empirical absorption correction using spherical harmonics,
 implemented in SCALE3 ABSPACK scaling algorithm.
;
_exptl_crystal_colour Colorless
_exptl_crystal_density_diffrn 1.129
_exptl_crystal_description Block
_exptl_crystal_F_000 856
_exptl_crystal_size_max 0.40
_exptl_crystal_size_mid 0.30
_exptl_crystal_size_min 0.20
_refine_diff_density_max 0.361
_refine_diff_density_min -0.305
_refine_diff_density_rms 0.049
_refine_ls_extinction_method none
_refine_ls_goodness_of_fit_ref 1.033
_refine_ls_hydrogen_treatment constr
_refine_ls_matrix_type full
_refine_ls_number_parameters 306
_refine_ls_number_reflns 4766
_refine_ls_number_restraints 0
_refine_ls_restrained_S_all 1.033
_refine_ls_R_factor_all 0.1059
_refine_ls_R_factor_gt 0.0604
_refine_ls_shift/su_max 0.001
_refine_ls_shift/su_mean 0.000
_refine_ls_structure_factor_coef Fsqd
_refine_ls_weighting_details 'calc w=1/[\s^2^(Fo^2^)+(0.0460P)^2^+0.0000P] where P=(Fo^2^+2Fc^2^)/3'
_refine_ls_weighting_scheme calc
_refine_ls_wR_factor_gt 0.1164
_refine_ls_wR_factor_ref 0.1370
_reflns_number_gt 3007
_reflns_number_total 4766
_reflns_threshold_expression >2sigma(I)
_cod_data_source_file ic2021879_si_002_03.cif
_cod_data_source_block compound03
_cod_database_code 4328330

loop_
_symmetry_equiv_pos_as_xyz
'x, y, z'
'-x, y+1/2, -z+1/2'
'-x, -y, -z'
'x, -y-1/2, z-1/2'

loop_
_atom_site_label
_atom_site_type_symbol
_atom_site_fract_x
_atom_site_fract_y
_atom_site_fract_z
_atom_site_U_iso_or_equiv
_atom_site_adp_type
_atom_site_occupancy
_atom_site_symmetry_multiplicity
_atom_site_calc_flag
_atom_site_refinement_flags
_atom_site_disorder_assembly
_atom_site_disorder_group
Al1 Al 0.37721(5) 0.65665(9) 0.66456(5) 0.0377(2) Uani 1 1 d . . .
Cl1 Cl 0.38040(5) 0.57022(8) 0.79201(4) 0.0475(2) Uani 1 1 d . . .
N1 N 0.31762(12) 0.5161(2) 0.58443(13) 0.0289(5) Uani 1 1 d . . .
N2 N 0.26242(15) 0.1222(3) 0.40551(16) 0.0447(6) Uani 1 1 d . . .
H2A H 0.2785 0.0470 0.3811 0.054 Uiso 1 1 calc R A 1
C1 C 0.42461(16) 0.3353(3) 0.63162(17) 0.0419(7) Uani 1 1 d . . .
H1A H 0.4371 0.3952 0.6823 0.063 Uiso 1 1 calc R . .
H1B H 0.4739 0.3390 0.6032 0.063 Uiso 1 1 calc R . .
H1C H 0.4159 0.2384 0.6484 0.063 Uiso 1 1 calc R . .
C2 C 0.34343(15) 0.3863(3) 0.57198(16) 0.0301(6) Uani 1 1 d . B .
C3 C 0.29608(16) 0.3042(3) 0.50512(17) 0.0324(6) Uani 1 1 d . . .
H3 H 0.2406 0.3410 0.4779 0.039 Uiso 1 1 calc R B .
C4 C 0.31810(17) 0.1783(3) 0.47309(17) 0.0350(6) Uani 1 1 d . B .
C5 C 0.39967(19) 0.0943(3) 0.50319(19) 0.0513(8) Uani 1 1 d . . .
H5A H 0.4012 0.0165 0.4637 0.077 Uiso 1 1 calc R B .
H5B H 0.4004 0.0569 0.5600 0.077 Uiso 1 1 calc R . .
H5C H 0.4509 0.1544 0.5055 0.077 Uiso 1 1 calc R . .
C12 C 0.1288(10) 0.048(2) 0.4887(11) 0.071(4) Uani 0.49(2) 1 d P B 1
H12A H 0.0730 0.0335 0.5057 0.107 Uiso 0.49(2) 1 calc PR B 1
H12B H 0.1705 0.0928 0.5352 0.107 Uiso 0.49(2) 1 calc PR B 1
H12C H 0.1521 -0.0433 0.4759 0.107 Uiso 0.49(2) 1 calc PR B 1
C13 C 0.2534(4) 0.3040(13) 0.2664(7) 0.063(6) Uani 0.49(2) 1 d P B 1
H13A H 0.2343 0.3711 0.2200 0.095 Uiso 0.49(2) 1 calc PR B 1
H13B H 0.2783 0.2209 0.2446 0.095 Uiso 0.49(2) 1 calc PR B 1
H13C H 0.2979 0.3478 0.3110 0.095 Uiso 0.49(2) 1 calc PR B 1
C61 C 0.1774(5) 0.1906(13) 0.3542(8) 0.033(2) Uani 0.51(2) 1 d PR B 2
C62 C 0.1837(5) 0.2830(15) 0.2891(7) 0.042(3) Uani 0.51(2) 1 d PR B 2
C63 C 0.1107(4) 0.3590(15) 0.2486(7) 0.059(3) Uani 0.51(2) 1 d PR B 2
H63 H 0.1145 0.4234 0.2045 0.071 Uiso 0.51(2) 1 calc PR B 2
C14 C 0.24186(16) 0.5696(3) 0.52567(16) 0.0314(6) Uani 1 1 d . . .
C15 C 0.25215(18) 0.6304(3) 0.44973(18) 0.0412(7) Uani 1 1 d . . .
C16 C 0.1790(2) 0.6852(4) 0.3959(2) 0.0580(9) Uani 1 1 d . . .
H16 H 0.1847 0.7269 0.3438 0.070 Uiso 1 1 calc R . .
C17 C 0.0977(2) 0.6807(4) 0.4159(2) 0.0640(10) Uani 1 1 d . . .
H17 H 0.0479 0.7182 0.3779 0.077 Uiso 1 1 calc R . .
C18 C 0.08944(19) 0.6216(3) 0.4912(2) 0.0512(8) Uani 1 1 d . . .
H18 H 0.0337 0.6209 0.5054 0.061 Uiso 1 1 calc R . .
C19 C 0.16003(16) 0.5629(3) 0.54710(18) 0.0367(7) Uani 1 1 d . . .
C20 C 0.14970(17) 0.4927(3) 0.62753(19) 0.0487(8) Uani 1 1 d . . .
H20A H 0.1684 0.3946 0.6272 0.073 Uiso 1 1 calc R . .
H20B H 0.0882 0.4963 0.6316 0.073 Uiso 1 1 calc R . .
H20C H 0.1858 0.5411 0.6764 0.073 Uiso 1 1 calc R . .
C21 C 0.34084(19) 0.6363(4) 0.4273(2) 0.0567(9) Uani 1 1 d . . .
H21A H 0.3794 0.6987 0.4670 0.085 Uiso 1 1 calc R . .
H21B H 0.3345 0.6722 0.3692 0.085 Uiso 1 1 calc R . .
H21C H 0.3662 0.5420 0.4309 0.085 Uiso 1 1 calc R . .
C22 C 0.3049(2) 0.8252(3) 0.6518(2) 0.0644(10) Uani 1 1 d . . .
H22A H 0.2494 0.8044 0.6680 0.097 Uiso 1 1 calc R . .
H22B H 0.2932 0.8564 0.5925 0.097 Uiso 1 1 calc R . .
H22C H 0.3357 0.8995 0.6885 0.097 Uiso 1 1 calc R . .
C6 C 0.1858(5) 0.1759(13) 0.3754(7) 0.050(4) Uani 0.49(2) 1 d PG B 1
C7 C 0.1744(6) 0.2601(13) 0.3034(7) 0.052(4) Uani 0.49(2) 1 d PG B 1
C8 C 0.0915(8) 0.3096(14) 0.2657(7) 0.059(4) Uani 0.49(2) 1 d PG B 1
H8 H 0.0837 0.3672 0.2165 0.070 Uiso 0.49(2) 1 calc PR B 1
C9 C 0.0201(6) 0.2749(18) 0.3000(8) 0.068(7) Uani 0.49(2) 1 d PG B 1
H9 H -0.0365 0.3087 0.2742 0.082 Uiso 0.49(2) 1 calc PR B 1
C10 C 0.0316(5) 0.1906(18) 0.3720(8) 0.075(5) Uani 0.49(2) 1 d PG B 1
H10 H -0.0172 0.1669 0.3954 0.090 Uiso 0.49(2) 1 calc PR B 1
C11 C 0.1144(7) 0.1411(13) 0.4097(7) 0.043(3) Uani 0.49(2) 1 d PG B 1
C23 C 0.49830(16) 0.6781(3) 0.64822(18) 0.0496(8) Uani 1 1 d . . .
H23A H 0.5003 0.6527 0.5897 0.074 Uiso 1 1 calc R . .
H23B H 0.5375 0.6165 0.6879 0.074 Uiso 1 1 calc R . .
H23C H 0.5170 0.7758 0.6589 0.074 Uiso 1 1 calc R . .
C64 C 0.0323(10) 0.3388(18) 0.2737(10) 0.066(4) Uani 0.51(2) 1 d P B 2
H64 H -0.0182 0.3896 0.2463 0.079 Uiso 0.51(2) 1 calc PR B 2
C65 C 0.0266(10) 0.246(2) 0.3383(9) 0.061(4) Uani 0.51(2) 1 d P B 2
H65 H -0.0280 0.2332 0.3539 0.073 Uiso 0.51(2) 1 calc PR B 2
C66 C 0.0970(9) 0.1725(19) 0.3796(10) 0.061(3) Uani 0.51(2) 1 d P B 2
C67 C 0.0964(11) 0.0849(17) 0.4565(13) 0.078(5) Uani 0.51(2) 1 d P B 2
H67A H 0.0426 0.1029 0.4764 0.117 Uiso 0.51(2) 1 calc PR B 2
H67B H 0.1472 0.1090 0.5015 0.117 Uiso 0.51(2) 1 calc PR B 2
H67C H 0.0992 -0.0146 0.4419 0.117 Uiso 0.51(2) 1 calc PR B 2
C68 C 0.2653(9) 0.3039(15) 0.2628(9) 0.061(5) Uani 0.51(2) 1 d P B 2
H68A H 0.3007 0.3735 0.2999 0.092 Uiso 0.51(2) 1 calc PR B 2
H68B H 0.2534 0.3374 0.2039 0.092 Uiso 0.51(2) 1 calc PR B 2
H68C H 0.2973 0.2149 0.2668 0.092 Uiso 0.51(2) 1 calc PR B 2

loop_
_atom_site_aniso_label
_atom_site_aniso_U_11
_atom_site_aniso_U_22
_atom_site_aniso_U_33
_atom_site_aniso_U_23
_atom_site_aniso_U_13
_atom_site_aniso_U_12
Al1 0.0477(5) 0.0350(5) 0.0316(5) -0.0035(4) 0.0115(4) -0.0110(4)
Cl1 0.0659(5) 0.0468(5) 0.0316(4) -0.0014(3) 0.0145(3) -0.0092(4)
N1 0.0269(11) 0.0299(12) 0.0304(12) 0.0002(10) 0.0072(9) -0.0010(9)
N2 0.0475(15) 0.0349(14) 0.0550(16) -0.0180(13) 0.0180(13) -0.0005(12)
C1 0.0379(15) 0.0473(18) 0.0391(16) -0.0034(15) 0.0051(13) 0.0112(14)
C2 0.0284(13) 0.0339(15) 0.0310(14) 0.0027(12) 0.0133(12) 0.0007(12)
C3 0.0312(14) 0.0317(15) 0.0366(15) -0.0022(13) 0.0123(12) 0.0013(12)
C4 0.0412(16) 0.0312(16) 0.0376(15) -0.0010(13) 0.0192(13) -0.0004(13)
C5 0.066(2) 0.0438(19) 0.0462(18) -0.0005(16) 0.0178(16) 0.0209(16)
C12 0.041(7) 0.083(11) 0.092(9) -0.018(8) 0.021(6) -0.020(6)
C13 0.069(10) 0.066(11) 0.040(8) -0.015(7) -0.022(7) 0.008(8)
C61 0.010(4) 0.045(6) 0.044(6) -0.026(5) 0.004(4) -0.006(4)
C62 0.047(7) 0.042(5) 0.038(5) -0.014(4) 0.009(5) 0.007(5)
C63 0.062(7) 0.064(7) 0.051(6) -0.022(5) 0.010(4) -0.002(5)
C14 0.0368(15) 0.0262(14) 0.0294(14) -0.0012(12) 0.0035(12) 0.0040(12)
C15 0.0532(18) 0.0330(16) 0.0364(16) 0.0033(14) 0.0079(14) 0.0005(14)
C16 0.079(2) 0.052(2) 0.0379(18) 0.0107(16) 0.0013(17) 0.0058(18)
C17 0.060(2) 0.063(2) 0.059(2) 0.008(2) -0.0098(18) 0.0177(18)
C18 0.0402(17) 0.053(2) 0.056(2) -0.0025(18) 0.0015(15) 0.0119(15)
C19 0.0352(15) 0.0330(16) 0.0414(16) -0.0043(14) 0.0074(13) 0.0027(12)
C20 0.0369(16) 0.063(2) 0.0498(19) 0.0053(17) 0.0172(14) 0.0053(15)
C21 0.074(2) 0.058(2) 0.0442(18) 0.0092(17) 0.0257(17) -0.0074(17)
C22 0.105(3) 0.0328(18) 0.052(2) -0.0060(17) 0.0104(19) -0.0052(18)
C6 0.052(7) 0.061(8) 0.030(5) -0.034(4) -0.006(4) 0.001(5)
C7 0.028(6) 0.077(10) 0.045(7) -0.027(6) -0.008(5) 0.003(6)
C8 0.036(6) 0.089(9) 0.047(6) -0.016(5) -0.001(4) 0.013(6)
C9 0.032(6) 0.121(17) 0.044(11) -0.028(10) -0.008(8) 0.025(8)
C10 0.026(5) 0.136(14) 0.062(9) -0.044(8) 0.009(5) 0.008(6)
C11 0.016(4) 0.074(9) 0.040(7) -0.032(6) 0.006(5) -0.016(5)
C23 0.0441(16) 0.069(2) 0.0388(17) -0.0198(16) 0.0171(14) -0.0344(15)
C64 0.065(7) 0.083(9) 0.049(7) -0.027(6) 0.013(5) 0.000(6)
C65 0.035(6) 0.092(8) 0.052(12) -0.032(8) 0.004(6) -0.006(5)
C66 0.067(10) 0.067(7) 0.046(8) -0.016(6) 0.007(6) 0.001(6)
C67 0.052(9) 0.069(8) 0.129(15) -0.007(9) 0.054(9) -0.011(6)
C68 0.057(7) 0.058(10) 0.076(10) 0.009(8) 0.028(7) -0.010(7)

loop_
_atom_type_symbol
_atom_type_description
_atom_type_scat_dispersion_real
_atom_type_scat_dispersion_imag
_atom_type_scat_source
C C 0.0033 0.0016 'International Tables Vol C Tables 4.2.6.8 and 6.1.1.4'
H H 0.0000 0.0000 'International Tables Vol C Tables 4.2.6.8 and 6.1.1.4'
N N 0.0061 0.0033 'International Tables Vol C Tables 4.2.6.8 and 6.1.1.4'
Al Al 0.0645 0.0514 'International Tables Vol C Tables 4.2.6.8 and 6.1.1.4'
Cl Cl 0.1484 0.1585 'International Tables Vol C Tables 4.2.6.8 and 6.1.1.4'

loop_
_geom_angle_atom_site_label_1
_geom_angle_atom_site_label_2
_geom_angle_atom_site_label_3
_geom_angle
C22 Al1 N1 108.19(12)
C22 Al1 C23 116.84(15)
N1 Al1 C23 108.48(10)
C22 Al1 Cl1 107.55(11)
N1 Al1 Cl1 105.73(7)
C23 Al1 Cl1 109.49(10)
C2 N1 C14 117.6(2)
C2 N1 Al1 128.38(17)
C14 N1 Al1 113.54(16)
C6 N2 C4 121.9(6)
C6 N2 C61 10.7(6)
C4 N2 C61 126.4(5)
C6 N2 H2A 119.0
C4 N2 H2A 119.0
C61 N2 H2A 113.6
C2 C1 H1A 109.5
C2 C1 H1B 109.5
H1A C1 H1B 109.5
C2 C1 H1C 109.5
H1A C1 H1C 109.5
H1B C1 H1C 109.5
N1 C2 C3 120.4(2)
N1 C2 C1 116.6(2)
C3 C2 C1 123.0(2)
C4 C3 C2 129.6(3)
C4 C3 H3 115.2
C2 C3 H3 115.2
N2 C4 C3 118.5(2)
N2 C4 C5 114.0(2)
C3 C4 C5 127.5(3)
C4 C5 H5A 109.5
C4 C5 H5B 109.5
H5A C5 H5B 109.5
C4 C5 H5C 109.5
H5A C5 H5C 109.5
H5B C5 H5C 109.5
C62 C61 C66 120.5(7)
C62 C61 N2 118.4(4)
C66 C61 N2 120.6(9)
C63 C62 C61 120.0
C63 C62 C68 118.7(11)
C61 C62 C68 121.3(11)
C64 C63 C62 118.7(7)
C64 C63 H63 120.7
C62 C63 H63 120.7
C15 C14 C19 121.4(2)
C15 C14 N1 119.2(2)
C19 C14 N1 119.3(2)
C16 C15 C14 118.1(3)
C16 C15 C21 121.0(3)
C14 C15 C21 120.9(3)
C17 C16 C15 121.5(3)
C17 C16 H16 119.2
C15 C16 H16 119.2
C18 C17 C16 119.3(3)
C18 C17 H17 120.4
C16 C17 H17 120.4
C17 C18 C19 121.9(3)
C17 C18 H18 119.1
C19 C18 H18 119.1
C18 C19 C14 117.8(3)
C18 C19 C20 121.6(2)
C14 C19 C20 120.7(2)
C19 C20 H20A 109.5
C19 C20 H20B 109.5
H20A C20 H20B 109.5
C19 C20 H20C 109.5
H20A C20 H20C 109.5
H20B C20 H20C 109.5
C15 C21 H21A 109.5
C15 C21 H21B 109.5
H21A C21 H21B 109.5
C15 C21 H21C 109.5
H21A C21 H21C 109.5
H21B C21 H21C 109.5
Al1 C22 H22A 109.5
Al1 C22 H22B 109.5
H22A C22 H22B 109.5
Al1 C22 H22C 109.5
H22A C22 H22C 109.5
H22B C22 H22C 109.5
N2 C6 C7 118.8(6)
N2 C6 C11 121.0(7)
C7 C6 C11 120.0
C8 C7 C6 120.0
C8 C7 C13 119.3(10)
C6 C7 C13 120.7(10)
C7 C8 C9 120.0
C7 C8 H8 120.0
C9 C8 H8 120.0
C10 C9 C8 120.0
C10 C9 H9 120.0
C8 C9 H9 120.0
C11 C10 C9 120.0
C11 C10 H10 120.0
C9 C10 H10 120.0
C10 C11 C6 120.0
C10 C11 C12 121.1(7)
C6 C11 C12 118.9(7)
Al1 C23 H23A 109.5
Al1 C23 H23B 109.5
H23A C23 H23B 109.5
Al1 C23 H23C 109.5
H23A C23 H23C 109.5
H23B C23 H23C 109.5
C65 C64 C63 120.9(16)
C65 C64 H64 119.5
C63 C64 H64 119.5
C66 C65 C64 121.5(15)
C66 C65 H65 119.3
C64 C65 H65 119.3
C65 C66 C61 118.4(11)
C65 C66 C67 123.1(11)
C61 C66 C67 118.2(11)
C66 C67 H67A 109.5
C66 C67 H67B 109.5
H67A C67 H67B 109.5
C66 C67 H67C 109.5
H67A C67 H67C 109.5
H67B C67 H67C 109.5
C62 C68 H68A 109.5
C62 C68 H68B 109.5
H68A C68 H68B 109.5
C62 C68 H68C 109.5
H68A C68 H68C 109.5
H68B C68 H68C 109.5

loop_
_geom_bond_atom_site_label_1
_geom_bond_atom_site_label_2
_geom_bond_distance
Al1 C22 1.950(3)
Al1 N1 1.951(2)
Al1 C23 1.980(2)
Al1 Cl1 2.2031(11)
N1 C2 1.330(3)
N1 C14 1.441(3)
N2 C6 1.297(8)
N2 C4 1.349(3)
N2 C61 1.549(11)
N2 H2A 0.8800
C1 C2 1.498(3)
C1 H1A 0.9800
C1 H1B 0.9800
C1 H1C 0.9800
C2 C3 1.405(4)
C3 C4 1.379(3)
C3 H3 0.9500
C4 C5 1.496(4)
C5 H5A 0.9800
C5 H5B 0.9800
C5 H5C 0.9800
C12 C11 1.530(16)
C12 H12A 0.9800
C12 H12B 0.9800
C12 H12C 0.9800
C13 C7 1.544(11)
C13 H13A 0.9800
C13 H13B 0.9800
C13 H13C 0.9800
C61 C62 1.3903
C61 C66 1.417(13)
C62 C63 1.3898
C62 C68 1.444(14)
C63 C64 1.387(14)
C63 H63 0.9500
C14 C15 1.394(4)
C14 C19 1.399(3)
C15 C16 1.381(4)
C15 C21 1.510(4)
C16 C17 1.380(4)
C16 H16 0.9500
C17 C18 1.368(4)
C17 H17 0.9500
C18 C19 1.384(4)
C18 H18 0.9500
C19 C20 1.498(4)
C20 H20A 0.9800
C20 H20B 0.9800
C20 H20C 0.9800
C21 H21A 0.9800
C21 H21B 0.9800
C21 H21C 0.9800
C22 H22A 0.9800
C22 H22B 0.9800
C22 H22C 0.9800
C6 C7 1.3900
C6 C11 1.3900
C7 C8 1.3900
C8 C9 1.3900
C8 H8 0.9500
C9 C10 1.3900
C9 H9 0.9500
C10 C11 1.3900
C10 H10 0.9500
C23 H23A 0.9800
C23 H23B 0.9800
C23 H23C 0.9800
C64 C65 1.38(2)
C64 H64 0.9500
C65 C66 1.352(18)
C65 H65 0.9500
C66 C67 1.495(18)
C67 H67A 0.9800
C67 H67B 0.9800
C67 H67C 0.9800
C68 H68A 0.9800
C68 H68B 0.9800
C68 H68C 0.9800
